data_4517787
loop_
_publ_author_name
'Kvashnin, Yuriy A.'
'Verbitskiy, Egor V.'
'Zhilina, Ekaterina F.'
'Rusinov, Gennady L.'
'Chupakhin, Oleg N.'
'Charushin, Valery N.'

_publ_section_title
;
 Synthesis of Heteroannulated Indolopyrazines through Domino N--H
 Palladium-Catalyzed/Metal-Free Oxidative C--H Bond Activation
;
_journal_issue 25
_journal_name_full 'ACS Omega'
_journal_page_first 15681
_journal_page_last 15690
_journal_paper_doi 10.1021/acsomega.0c01945
_journal_volume 5
_journal_year 2020
_chemical_formula_moiety 'C17 H11 N5 O'
_chemical_formula_sum 'C17 H11 N5 O'
_chemical_formula_weight 301.31
_space_group_IT_number 14
_space_group_name_Hall '-P 2ybc'
_space_group_name_H-M_alt 'P 1 21/c 1'
_symmetry_cell_setting monoclinic
_symmetry_space_group_name_H-M 'P 1 21/c 1'
_atom_sites_solution_hydrogens geom
_atom_sites_solution_primary direct
_atom_sites_solution_secondary difmap
_audit_creation_method SHELXL-97
_cell_angle_alpha 90.00
_cell_angle_beta 93.939(11)
_cell_angle_gamma 90.00
_cell_formula_units_Z 4
_cell_length_a 7.0497(11)
_cell_length_b 8.9240(9)
_cell_length_c 22.361(3)
_cell_measurement_reflns_used 1568
_cell_measurement_temperature 295(2)
_cell_measurement_theta_max 26.7630
_cell_measurement_theta_min 3.6760
_cell_volume 1403.4(3)
_computing_cell_refinement 'CrysAlisPro 1.171.39.38a (Rigaku OD, 2017)'
_computing_data_collection 'CrysAlisPro 1.171.39.38a (Rigaku OD, 2017)'
_computing_data_reduction 'CrysAlisPro 1.171.39.38a (Rigaku OD, 2017)'
_computing_molecular_graphics 'Bruker SHELXTL'
_computing_publication_material 'Bruker SHELXTL'
_computing_structure_refinement 'SHELXL-97 (Sheldrick, 1997)'
_computing_structure_solution 'SHELXS-97 (Sheldrick, 1990)'
_diffrn_ambient_temperature 295(2)
_diffrn_detector 'CCD plate'
_diffrn_detector_area_resol_mean 16.5253
_diffrn_detector_type Sapphire3
_diffrn_measured_fraction_theta_full 0.991
_diffrn_measured_fraction_theta_max 0.865
_diffrn_measurement_device 'four-circle diffractometer'
_diffrn_measurement_device_type 'Xcalibur, Sapphire3'
_diffrn_measurement_method 'omega scans'
_diffrn_radiation_monochromator graphite
_diffrn_radiation_source 'fine-focus sealed tube'
_diffrn_radiation_type MoK\a
_diffrn_radiation_wavelength 0.71073
_diffrn_reflns_av_R_equivalents 0.0452
_diffrn_reflns_av_sigmaI/netI 0.0595
_diffrn_reflns_limit_h_max 9
_diffrn_reflns_limit_h_min -10
_diffrn_reflns_limit_k_max 7
_diffrn_reflns_limit_k_min -12
_diffrn_reflns_limit_l_max 25
_diffrn_reflns_limit_l_min -29
_diffrn_reflns_number 11020
_diffrn_reflns_theta_full 26.00
_diffrn_reflns_theta_max 30.77
_diffrn_reflns_theta_min 3.57
_exptl_absorpt_coefficient_mu 0.095
_exptl_absorpt_correction_T_max 1.00000
_exptl_absorpt_correction_T_min 0.74541
_exptl_absorpt_correction_type multi-scan
_exptl_absorpt_process_details
;
CrysAlisPro 1.171.39.38a (Rigaku Oxford Diffraction, 2017)
Empirical absorption correction using spherical harmonics,
 implemented in SCALE3 ABSPACK scaling algorithm.
;
_exptl_crystal_colour orange
_exptl_crystal_density_diffrn 1.426
_exptl_crystal_density_method 'not measured'
_exptl_crystal_description plate
_exptl_crystal_F_000 624
_exptl_crystal_size_max 0.43
_exptl_crystal_size_mid 0.26
_exptl_crystal_size_min 0.14
_refine_diff_density_max 0.209
_refine_diff_density_min -0.208
_refine_diff_density_rms 0.041
_refine_ls_extinction_coef 0.0037(10)
_refine_ls_extinction_expression Fc^*^=kFc[1+0.001xFc^2^\l^3^/sin(2\q)]^-1/4^
_refine_ls_extinction_method SHELXL
_refine_ls_goodness_of_fit_ref 1.001
_refine_ls_hydrogen_treatment mixed
_refine_ls_matrix_type full
_refine_ls_number_parameters 226
_refine_ls_number_reflns 3788
_refine_ls_number_restraints 0
_refine_ls_restrained_S_all 1.001
_refine_ls_R_factor_all 0.1272
_refine_ls_R_factor_gt 0.0515
_refine_ls_shift/su_max 0.000
_refine_ls_shift/su_mean 0.000
_refine_ls_structure_factor_coef Fsqd
_refine_ls_weighting_details 'calc w=1/[\s^2^(Fo^2^)+(0.0540P)^2^+0.0000P] where P=(Fo^2^+2Fc^2^)/3'
_refine_ls_weighting_scheme calc
_refine_ls_wR_factor_gt 0.1095
_refine_ls_wR_factor_ref 0.1511
_reflns_number_gt 1885
_reflns_number_total 3788
_reflns_threshold_expression >2sigma(I)
_cod_data_source_file ao0c01945_si_001.cif
_cod_data_source_block exp_229
_cod_depositor_comments
;
The following automatic conversions were performed:

data item '_symmetry_cell_setting' value 'Monoclinic' was changed to
'monoclinic' in accordance with the
/home/data/users/saulius/crontab/automatic-downloads/rss-feeds/ACS/lib/dictionaries/cif_core.dic
dictionary named 'cif_core.dic' version 2.4.2 last updated on
2011-04-26.

Automatic conversion script
Id: cif_fix_values 7556 2019-12-06 15:28:31Z antanas 

 Adding full bibliography for 4517787.cif.

 Adding full bibliography for 4517787.cif.
;
_cod_original_cell_volume 1403.5(3)
_cod_original_sg_symbol_H-M P2(1)/c
_cod_database_code 4517787

loop_
_symmetry_equiv_pos_as_xyz
'x, y, z'
'-x, y+1/2, -z+1/2'
'-x, -y, -z'
'x, -y-1/2, z-1/2'

loop_
_atom_site_label
_atom_site_type_symbol
_atom_site_fract_x
_atom_site_fract_y
_atom_site_fract_z
_atom_site_U_iso_or_equiv
_atom_site_adp_type
_atom_site_occupancy
_atom_site_symmetry_multiplicity
_atom_site_calc_flag
_atom_site_refinement_flags
_atom_site_disorder_assembly
_atom_site_disorder_group
N1 N 0.2188(2) 0.31668(17) 0.24133(8) 0.0462(4) Uani 1 1 d . . .
O1 O 0.0883(2) 0.2395(2) 0.09211(8) 0.0747(5) Uani 1 1 d . . .
C1 C 0.7582(3) 0.3420(4) 0.47907(13) 0.0896(9) Uani 1 1 d . . .
H1A H 0.8469 0.3851 0.4532 0.134 Uiso 1 1 calc R . .
H1B H 0.8001 0.2434 0.4910 0.134 Uiso 1 1 calc R . .
H1C H 0.7509 0.4038 0.5140 0.134 Uiso 1 1 calc R . .
N2 N 0.1316(3) 0.1878(2) 0.15023(10) 0.0627(6) Uani 1 1 d . . .
C2 C 0.1656(3) 0.3110(2) 0.18126(10) 0.0488(5) Uani 1 1 d . . .
N3 N 0.0948(3) 0.3934(3) 0.08796(10) 0.0706(6) Uani 1 1 d . . .
C3 C 0.1424(3) 0.4368(2) 0.14313(11) 0.0529(6) Uani 1 1 d . . .
N4 N 0.1687(2) 0.58278(19) 0.16129(9) 0.0536(5) Uani 1 1 d . . .
C4 C 0.2658(3) 0.7160(2) 0.25612(10) 0.0445(5) Uani 1 1 d . . .
N5 N 0.3053(2) 0.50333(16) 0.31374(8) 0.0441(4) Uani 1 1 d . . .
C5 C 0.2202(3) 0.5885(2) 0.21846(10) 0.0441(5) Uani 1 1 d . . .
C6 C 0.2452(3) 0.4555(2) 0.25760(10) 0.0422(5) Uani 1 1 d . . .
C7 C 0.3189(3) 0.6610(2) 0.31327(10) 0.0436(5) Uani 1 1 d . . .
C8 C 0.3714(3) 0.7541(2) 0.36047(12) 0.0528(6) Uani 1 1 d . . .
H8 H 0.408(3) 0.716(2) 0.3997(11) 0.064(7) Uiso 1 1 d . . .
C9 C 0.3672(3) 0.9060(2) 0.34931(14) 0.0616(7) Uani 1 1 d . . .
H9 H 0.406(3) 0.975(2) 0.3818(11) 0.070(7) Uiso 1 1 d . . .
C10 C 0.3118(3) 0.9638(3) 0.29314(14) 0.0636(7) Uani 1 1 d . . .
H10 H 0.311(3) 1.073(3) 0.2865(12) 0.079(8) Uiso 1 1 d . . .
C11 C 0.2606(3) 0.8698(2) 0.24596(12) 0.0545(6) Uani 1 1 d . . .
H11 H 0.217(3) 0.918(2) 0.2046(10) 0.051(6) Uiso 1 1 d . . .
C12 C 0.3454(3) 0.41039(19) 0.36554(9) 0.0425(5) Uani 1 1 d . . .
C13 C 0.5219(3) 0.4182(2) 0.39563(10) 0.0503(5) Uani 1 1 d . . .
H13A H 0.6134 0.4820 0.3818 0.060 Uiso 1 1 calc R . .
C14 C 0.5648(3) 0.3323(3) 0.44611(11) 0.0558(6) Uani 1 1 d . . .
C15 C 0.4253(3) 0.2373(2) 0.46525(10) 0.0586(6) Uani 1 1 d . . .
H15A H 0.4515 0.1782 0.4991 0.070 Uiso 1 1 calc R . .
C16 C 0.2486(3) 0.2292(2) 0.43492(11) 0.0575(6) Uani 1 1 d . . .
H16A H 0.1570 0.1648 0.4484 0.069 Uiso 1 1 calc R . .
C17 C 0.2066(3) 0.3160(2) 0.38482(10) 0.0504(5) Uani 1 1 d . . .
H17A H 0.0874 0.3111 0.3644 0.061 Uiso 1 1 calc R . .

loop_
_atom_site_aniso_label
_atom_site_aniso_U_11
_atom_site_aniso_U_22
_atom_site_aniso_U_33
_atom_site_aniso_U_23
_atom_site_aniso_U_13
_atom_site_aniso_U_12
N1 0.0486(10) 0.0443(10) 0.0449(12) -0.0016(8) -0.0032(8) 0.0019(7)
O1 0.0785(12) 0.0915(13) 0.0521(12) -0.0194(10) -0.0094(9) 0.0114(9)
C1 0.0595(16) 0.150(3) 0.058(2) 0.0168(18) -0.0060(13) 0.0112(16)
N2 0.0603(12) 0.0723(13) 0.0543(14) -0.0156(11) -0.0057(10) 0.0065(9)
C2 0.0409(11) 0.0578(13) 0.0472(14) -0.0064(11) -0.0019(9) 0.0041(9)
N3 0.0731(14) 0.0908(16) 0.0465(14) -0.0070(11) -0.0064(10) 0.0133(10)
C3 0.0469(12) 0.0664(15) 0.0449(14) -0.0011(12) -0.0014(10) 0.0103(10)
N4 0.0501(10) 0.0642(12) 0.0463(12) 0.0085(9) 0.0015(8) 0.0095(8)
C4 0.0386(10) 0.0451(11) 0.0503(14) 0.0056(10) 0.0074(9) 0.0048(8)
N5 0.0518(10) 0.0397(9) 0.0399(11) 0.0027(7) -0.0024(8) -0.0011(7)
C5 0.0389(10) 0.0507(12) 0.0427(13) 0.0061(10) 0.0026(9) 0.0073(8)
C6 0.0391(10) 0.0438(11) 0.0432(13) 0.0025(9) -0.0008(9) 0.0015(8)
C7 0.0414(10) 0.0402(11) 0.0496(14) 0.0006(9) 0.0055(9) 0.0006(8)
C8 0.0563(14) 0.0482(13) 0.0546(16) -0.0071(12) 0.0078(11) -0.0009(9)
C9 0.0602(14) 0.0483(14) 0.077(2) -0.0128(14) 0.0113(13) -0.0026(10)
C10 0.0588(14) 0.0420(13) 0.091(2) 0.0034(14) 0.0135(13) 0.0028(10)
C11 0.0461(12) 0.0474(13) 0.0710(18) 0.0126(12) 0.0116(11) 0.0043(9)
C12 0.0490(11) 0.0407(11) 0.0376(12) 0.0002(9) 0.0014(9) 0.0022(8)
C13 0.0479(11) 0.0607(13) 0.0423(13) 0.0016(10) 0.0026(9) -0.0009(9)
C14 0.0537(13) 0.0716(15) 0.0417(14) 0.0014(11) 0.0010(10) 0.0119(11)
C15 0.0774(17) 0.0595(14) 0.0389(14) 0.0072(11) 0.0037(12) 0.0100(11)
C16 0.0715(16) 0.0515(13) 0.0500(15) 0.0050(11) 0.0067(12) -0.0076(10)
C17 0.0530(12) 0.0503(12) 0.0474(14) 0.0010(10) -0.0006(10) -0.0040(9)

loop_
_atom_type_symbol
_atom_type_description
_atom_type_scat_dispersion_real
_atom_type_scat_dispersion_imag
_atom_type_scat_source
C C 0.0033 0.0016 'International Tables Vol C Tables 4.2.6.8 and 6.1.1.4'
H H 0.0000 0.0000 'International Tables Vol C Tables 4.2.6.8 and 6.1.1.4'
N N 0.0061 0.0033 'International Tables Vol C Tables 4.2.6.8 and 6.1.1.4'
O O 0.0106 0.0060 'International Tables Vol C Tables 4.2.6.8 and 6.1.1.4'

loop_
_geom_angle_atom_site_label_1
_geom_angle_atom_site_label_2
_geom_angle_atom_site_label_3
_geom_angle
_geom_angle_site_symmetry_1
_geom_angle_site_symmetry_3
_geom_angle_publ_flag
C6 N1 C2 109.50(17) . . ?
N3 O1 N2 112.76(17) . . ?
C14 C1 H1A 109.5 . . ?
C14 C1 H1B 109.5 . . ?
H1A C1 H1B 109.5 . . ?
C14 C1 H1C 109.5 . . ?
H1A C1 H1C 109.5 . . ?
H1B C1 H1C 109.5 . . ?
C2 N2 O1 103.65(18) . . ?
N2 C2 N1 125.2(2) . . ?
N2 C2 C3 109.7(2) . . ?
N1 C2 C3 125.08(18) . . ?
C3 N3 O1 103.8(2) . . ?
N3 C3 N4 125.3(2) . . ?
N3 C3 C2 110.1(2) . . ?
N4 C3 C2 124.6(2) . . ?
C5 N4 C3 110.46(18) . . ?
C11 C4 C7 119.9(2) . . ?
C11 C4 C5 133.0(2) . . ?
C7 C4 C5 107.02(17) . . ?
C6 N5 C7 108.78(17) . . ?
C6 N5 C12 126.30(16) . . ?
C7 N5 C12 124.91(17) . . ?
N4 C5 C4 129.80(18) . . ?
N4 C5 C6 124.19(18) . . ?
C4 C5 C6 106.01(18) . . ?
N1 C6 N5 125.76(18) . . ?
N1 C6 C5 126.17(19) . . ?
N5 C6 C5 108.06(16) . . ?
C8 C7 C4 122.11(19) . . ?
C8 C7 N5 127.8(2) . . ?
C4 C7 N5 110.11(18) . . ?
C7 C8 C9 117.0(2) . . ?
C7 C8 H8 122.0(13) . . ?
C9 C8 H8 121.0(13) . . ?
C8 C9 C10 122.0(2) . . ?
C8 C9 H9 119.0(14) . . ?
C10 C9 H9 118.9(14) . . ?
C11 C10 C9 120.6(2) . . ?
C11 C10 H10 119.3(16) . . ?
C9 C10 H10 120.1(16) . . ?
C10 C11 C4 118.3(2) . . ?
C10 C11 H11 118.0(11) . . ?
C4 C11 H11 123.8(11) . . ?
C13 C12 C17 120.93(19) . . ?
C13 C12 N5 119.13(17) . . ?
C17 C12 N5 119.94(17) . . ?
C12 C13 C14 120.8(2) . . ?
C12 C13 H13A 119.6 . . ?
C14 C13 H13A 119.6 . . ?
C13 C14 C15 118.1(2) . . ?
C13 C14 C1 120.5(2) . . ?
C15 C14 C1 121.4(2) . . ?
C16 C15 C14 121.0(2) . . ?
C16 C15 H15A 119.5 . . ?
C14 C15 H15A 119.5 . . ?
C17 C16 C15 120.5(2) . . ?
C17 C16 H16A 119.8 . . ?
C15 C16 H16A 119.8 . . ?
C16 C17 C12 118.64(19) . . ?
C16 C17 H17A 120.7 . . ?
C12 C17 H17A 120.7 . . ?

loop_
_geom_bond_atom_site_label_1
_geom_bond_atom_site_label_2
_geom_bond_distance
_geom_bond_site_symmetry_2
_geom_bond_publ_flag
N1 C6 1.301(2) . ?
N1 C2 1.370(3) . ?
O1 N3 1.378(3) . ?
O1 N2 1.393(2) . ?
C1 C14 1.507(3) . ?
C1 H1A 0.9600 . ?
C1 H1B 0.9600 . ?
C1 H1C 0.9600 . ?
N2 C2 1.313(3) . ?
C2 C3 1.413(3) . ?
N3 C3 1.314(3) . ?
C3 N4 1.373(3) . ?
N4 C5 1.306(3) . ?
C4 C11 1.391(3) . ?
C4 C7 1.396(3) . ?
C4 C5 1.439(3) . ?
N5 C6 1.366(2) . ?
N5 C7 1.410(2) . ?
N5 C12 1.437(2) . ?
C5 C6 1.478(3) . ?
C7 C8 1.374(3) . ?
C8 C9 1.378(3) . ?
C8 H8 0.96(2) . ?
C9 C10 1.389(4) . ?
C9 H9 0.98(2) . ?
C10 C11 1.377(4) . ?
C10 H10 0.99(2) . ?
C11 H11 1.05(2) . ?
C12 C13 1.375(3) . ?
C12 C17 1.382(3) . ?
C13 C14 1.381(3) . ?
C13 H13A 0.9300 . ?
C14 C15 1.388(3) . ?
C15 C16 1.379(3) . ?
C15 H15A 0.9300 . ?
C16 C17 1.377(3) . ?
C16 H16A 0.9300 . ?
C17 H17A 0.9300 . ?

loop_
_geom_torsion_atom_site_label_1
_geom_torsion_atom_site_label_2
_geom_torsion_atom_site_label_3
_geom_torsion_atom_site_label_4
_geom_torsion
_geom_torsion_site_symmetry_1
_geom_torsion_site_symmetry_2
_geom_torsion_site_symmetry_3
_geom_torsion_site_symmetry_4
_geom_torsion_publ_flag
N3 O1 N2 C2 -0.4(2) . . . . ?
O1 N2 C2 N1 -178.54(18) . . . . ?
O1 N2 C2 C3 0.4(2) . . . . ?
C6 N1 C2 N2 178.51(19) . . . . ?
C6 N1 C2 C3 -0.3(3) . . . . ?
N2 O1 N3 C3 0.2(2) . . . . ?
O1 N3 C3 N4 179.21(19) . . . . ?
O1 N3 C3 C2 0.1(2) . . . . ?
N2 C2 C3 N3 -0.4(2) . . . . ?
N1 C2 C3 N3 178.61(19) . . . . ?
N2 C2 C3 N4 -179.47(19) . . . . ?
N1 C2 C3 N4 -0.5(3) . . . . ?
N3 C3 N4 C5 -178.3(2) . . . . ?
C2 C3 N4 C5 0.7(3) . . . . ?
C3 N4 C5 C4 178.88(19) . . . . ?
C3 N4 C5 C6 -0.2(3) . . . . ?
C11 C4 C5 N4 4.2(4) . . . . ?
C7 C4 C5 N4 -177.82(19) . . . . ?
C11 C4 C5 C6 -176.6(2) . . . . ?
C7 C4 C5 C6 1.4(2) . . . . ?
C2 N1 C6 N5 -177.64(18) . . . . ?
C2 N1 C6 C5 0.8(3) . . . . ?
C7 N5 C6 N1 179.25(18) . . . . ?
C12 N5 C6 N1 -1.8(3) . . . . ?
C7 N5 C6 C5 0.6(2) . . . . ?
C12 N5 C6 C5 179.51(17) . . . . ?
N4 C5 C6 N1 -0.6(3) . . . . ?
C4 C5 C6 N1 -179.90(19) . . . . ?
N4 C5 C6 N5 178.06(18) . . . . ?
C4 C5 C6 N5 -1.2(2) . . . . ?
C11 C4 C7 C8 -1.6(3) . . . . ?
C5 C4 C7 C8 -179.89(18) . . . . ?
C11 C4 C7 N5 177.22(17) . . . . ?
C5 C4 C7 N5 -1.1(2) . . . . ?
C6 N5 C7 C8 179.0(2) . . . . ?
C12 N5 C7 C8 0.1(3) . . . . ?
C6 N5 C7 C4 0.4(2) . . . . ?
C12 N5 C7 C4 -178.62(17) . . . . ?
C4 C7 C8 C9 0.9(3) . . . . ?
N5 C7 C8 C9 -177.68(19) . . . . ?
C7 C8 C9 C10 0.3(3) . . . . ?
C8 C9 C10 C11 -0.7(4) . . . . ?
C9 C10 C11 C4 0.0(3) . . . . ?
C7 C4 C11 C10 1.1(3) . . . . ?
C5 C4 C11 C10 178.9(2) . . . . ?
C6 N5 C12 C13 123.7(2) . . . . ?
C7 N5 C12 C13 -57.5(3) . . . . ?
C6 N5 C12 C17 -57.0(3) . . . . ?
C7 N5 C12 C17 121.8(2) . . . . ?
C17 C12 C13 C14 -0.3(3) . . . . ?
N5 C12 C13 C14 179.01(19) . . . . ?
C12 C13 C14 C15 0.5(3) . . . . ?
C12 C13 C14 C1 -179.7(2) . . . . ?
C13 C14 C15 C16 -0.3(3) . . . . ?
C1 C14 C15 C16 179.9(2) . . . . ?
C14 C15 C16 C17 -0.1(4) . . . . ?
C15 C16 C17 C12 0.3(3) . . . . ?
C13 C12 C17 C16 -0.1(3) . . . . ?
N5 C12 C17 C16 -179.39(19) . . . . ?
